data_7234598
loop_
_publ_author_name
'Das, Debasis'
'DASGUPTA, SANCHARI'
'Chakraborty, Prateeti'
'Kundu, Priyanka'
'Kara, Hulya'
'Aull\'on, Gabriel'
'Zangrando, Ennio'

_publ_section_title
;
 Designing of antiferromagnetically coupled mono-, di- and tri- bridged
 copper(II) based catecholase models by varying &#x201C;Auxiliary
 Part&#x201D; of ligand and anionic co-ligand
;
_journal_name_full CrystEngComm
_journal_paper_doi 10.1039/C9CE01115C
_journal_year 2019
_chemical_formula_moiety 'C21 H31 Cl Cu2 N6 O5 S2'
_chemical_formula_sum 'C21 H31 Cl Cu2 N6 O5 S2'
_chemical_formula_weight 674.17
_space_group_crystal_system monoclinic
_space_group_IT_number 15
_space_group_name_Hall '-C 2yc'
_space_group_name_H-M_alt 'C 1 2/c 1'
_symmetry_space_group_name_Hall '-C 2yc'
_symmetry_space_group_name_H-M 'C 1 2/c 1'
_atom_sites_solution_hydrogens mixed
_audit_creation_method SHELXL-2014/7
_audit_update_record
;
2017-11-11 deposited with the CCDC.    2019-10-14 downloaded from the CCDC.
;
_cell_angle_alpha 90
_cell_angle_beta 124.421(4)
_cell_angle_gamma 90
_cell_formula_units_Z 4
_cell_length_a 16.350(2)
_cell_length_b 22.735(4)
_cell_length_c 9.2574(13)
_cell_measurement_reflns_used 2306
_cell_measurement_temperature 293(2)
_cell_measurement_theta_max 26.65
_cell_measurement_theta_min 2.01
_cell_volume 2838.6(7)
_computing_cell_refinement 'BRUKER SMART'
_computing_data_collection 'BRUKER SMART'
_computing_data_reduction 'BRUKER SAINT'
_computing_molecular_graphics 'Ortep3 for Windows (Farrugia,1997)'
_computing_publication_material 'Wingx 2013.3 (Farrugia, 2012)'
_computing_structure_refinement 'SHELXL-2014/7 (Sheldrick, 2014)'
_computing_structure_solution 'SHELX97 (Sheldrick, 2008)'
_diffrn_ambient_temperature 293(2)
_diffrn_measured_fraction_theta_full 1.000
_diffrn_measured_fraction_theta_max 0.996
_diffrn_measurement_device_type 'BRUKER SMART APEX CCD DIFFRACTOMETER'
_diffrn_measurement_method 'OMEGA-PHI SCAN'
_diffrn_radiation_monochromator graphite
_diffrn_radiation_source 'fine-focus sealed tube'
_diffrn_radiation_type MoK\a
_diffrn_radiation_wavelength 0.71073
_diffrn_reflns_av_R_equivalents 0.0772
_diffrn_reflns_av_unetI/netI 0.0529
_diffrn_reflns_Laue_measured_fraction_full 1.000
_diffrn_reflns_Laue_measured_fraction_max 0.996
_diffrn_reflns_limit_h_max 19
_diffrn_reflns_limit_h_min -20
_diffrn_reflns_limit_k_max 28
_diffrn_reflns_limit_k_min -29
_diffrn_reflns_limit_l_max 11
_diffrn_reflns_limit_l_min -11
_diffrn_reflns_number 17364
_diffrn_reflns_point_group_measured_fraction_full 1.000
_diffrn_reflns_point_group_measured_fraction_max 0.996
_diffrn_reflns_theta_full 25.242
_diffrn_reflns_theta_max 27.215
_diffrn_reflns_theta_min 1.756
_exptl_absorpt_coefficient_mu 1.782
_exptl_absorpt_correction_T_max 0.740
_exptl_absorpt_correction_T_min 0.695
_exptl_absorpt_correction_type multi-scan
_exptl_absorpt_process_details 'BRUKER SADABS'
_exptl_crystal_colour green
_exptl_crystal_density_diffrn 1.577
_exptl_crystal_description needle
_exptl_crystal_F_000 1384
_exptl_crystal_size_max 0.35
_exptl_crystal_size_mid 0.14
_exptl_crystal_size_min 0.13
_refine_diff_density_max 0.519
_refine_diff_density_min -0.622
_refine_diff_density_rms 0.084
_refine_ls_extinction_method none
_refine_ls_goodness_of_fit_ref 1.054
_refine_ls_hydrogen_treatment constr
_refine_ls_matrix_type full
_refine_ls_number_parameters 172
_refine_ls_number_reflns 3136
_refine_ls_number_restraints 5
_refine_ls_restrained_S_all 1.066
_refine_ls_R_factor_all 0.0740
_refine_ls_R_factor_gt 0.0502
_refine_ls_shift/su_max 0.000
_refine_ls_shift/su_mean 0.000
_refine_ls_structure_factor_coef Fsqd
_refine_ls_weighting_details 'w=1/[\s^2^(Fo^2^)+(0.0627P)^2^+5.4300P] where P=(Fo^2^+2Fc^2^)/3'
_refine_ls_weighting_scheme calc
_refine_ls_wR_factor_gt 0.1196
_refine_ls_wR_factor_ref 0.1333
_reflns_Friedel_coverage 0.000
_reflns_number_gt 2448
_reflns_number_total 3136
_reflns_threshold_expression 'I > 2\s(I)'
_cod_data_source_file c9ce01115c2.cif
_cod_data_source_block 3
_cod_depositor_comments
;
The following automatic conversions were performed:

'_exptl_absorpt_correction_type' value 'MULTI-SCAN' changed to
'multi-scan' according to
/home/data/users/saulius/crontab/automatic-downloads/rss-feeds/RSC/lib/dictionaries/cif_core.dic
dictionary named 'cif_core.dic' version 2.4.2 from 2011-04-26.

Automatic conversion script
Id: cif_fix_values 4973 2017-02-22 13:04:09Z antanas 
;
_cod_original_cell_volume 2838.7(8)
_cod_database_code 7234598
_shelx_shelxl_version_number 2014/7
_shelx_space_group_comment
;
The symmetry employed for this shelxl refinement is uniquely defined
by the following loop, which should always be used as a source of
symmetry information in preference to the above space-group names.
They are only intended as comments.
;

loop_
_space_group_symop_operation_xyz
'x, y, z'
'-x, y, -z+1/2'
'x+1/2, y+1/2, z'
'-x+1/2, y+1/2, -z+1/2'
'-x, -y, -z'
'x, -y, z-1/2'
'-x+1/2, -y+1/2, -z'
'x+1/2, -y+1/2, z-1/2'

loop_
_atom_site_label
_atom_site_type_symbol
_atom_site_fract_x
_atom_site_fract_y
_atom_site_fract_z
_atom_site_U_iso_or_equiv
_atom_site_adp_type
_atom_site_occupancy
_atom_site_site_symmetry_order
_atom_site_calc_flag
_atom_site_refinement_flags_posn
_atom_site_refinement_flags_adp
_atom_site_refinement_flags_occupancy
_atom_site_disorder_assembly
_atom_site_disorder_group
Cu Cu 0.06201(5) 0.19809(2) 0.66301(9) 0.04204(19) Uani 1 1 d . . . . .
S1 S -0.17478(15) 0.05846(8) 0.3359(3) 0.0825(6) Uani 1 1 d . . . . .
C13 C -0.1014(4) 0.1098(2) 0.4615(8) 0.0508(14) Uani 1 1 d . . . . .
N3 N -0.0505(3) 0.14729(19) 0.5492(7) 0.0549(11) Uani 1 1 d . . . . .
O1 O 0.0000 0.2484(2) 0.7500 0.0445(12) Uani 1 2 d S T P . .
N1 N 0.1654(3) 0.2558(2) 0.7451(6) 0.0482(10) Uani 1 1 d . . . . .
N2 N 0.1566(3) 0.1443(2) 0.6472(6) 0.0536(12) Uani 1 1 d D . . . .
C1 C 0.0000 0.3059(3) 0.7500 0.0402(15) Uani 1 2 d S T P . .
C2 C 0.0729(4) 0.3380(2) 0.7471(7) 0.0447(11) Uani 1 1 d . . . . .
C3 C 0.0719(5) 0.3994(2) 0.7486(8) 0.0591(14) Uani 1 1 d . . . . .
H3 H 0.1214 0.4197 0.7488 0.071 Uiso 1 1 calc R U . . .
C4 C 0.0000 0.4316(3) 0.7500 0.063(2) Uani 1 2 d S T P . .
C5 C 0.0000 0.4988(5) 0.7500 0.111(5) Uani 1 2 d DS T P . .
H5 H 0.0032 0.5066 0.6492 0.134 Uiso 0.5 1 calc R U P . .
C6 C -0.0937(11) 0.5262(8) 0.692(3) 0.093(5) Uiso 0.5 1 d D . P . .
H6A H -0.1469 0.5034 0.5985 0.140 Uiso 0.5 1 calc R U P . .
H6B H -0.1009 0.5282 0.7875 0.140 Uiso 0.5 1 calc R U P . .
H6C H -0.0954 0.5652 0.6504 0.140 Uiso 0.5 1 calc R U P . .
C7 C 0.0915(11) 0.5229(7) 0.887(2) 0.072(4) Uiso 0.5 1 d . . P . .
H71 H 0.1448 0.4985 0.9059 0.109 Uiso 0.5 1 calc R U P . .
H72 H 0.0988 0.5617 0.8548 0.109 Uiso 0.5 1 calc R U P . .
H73 H 0.0933 0.5247 0.9919 0.109 Uiso 0.5 1 calc R U P . .
C8 C 0.1545(4) 0.3110(2) 0.7538(8) 0.0492(12) Uani 1 1 d . . . . .
H8 H 0.2032 0.3357 0.7654 0.059 Uiso 1 1 calc R U . . .
C9 C 0.2536(5) 0.2348(3) 0.7565(11) 0.070(2) Uani 1 1 d . . . . .
H9A H 0.3036 0.2221 0.8749 0.084 Uiso 0.720(12) 1 calc R U P A 1
H9B H 0.2813 0.2661 0.7254 0.084 Uiso 0.720(12) 1 calc R U P A 1
H9C H 0.2495 0.2459 0.6514 0.084 Uiso 0.280(12) 1 calc R U P A 2
H9D H 0.3123 0.2530 0.8560 0.084 Uiso 0.280(12) 1 calc R U P A 2
C10 C 0.2223(7) 0.1844(4) 0.6318(14) 0.069(3) Uani 0.720(12) 1 d D . P A 1
H10A H 0.1877 0.1993 0.5129 0.083 Uiso 0.720(12) 1 calc R U P A 1
H10B H 0.2804 0.1631 0.6571 0.083 Uiso 0.720(12) 1 calc R U P A 1
C11 C 0.2041(7) 0.1043(4) 0.7896(14) 0.077(3) Uani 0.720(12) 1 d D . P A 1
H11A H 0.1550 0.0804 0.7876 0.115 Uiso 0.720(12) 1 calc R U P A 1
H11B H 0.2484 0.0796 0.7798 0.115 Uiso 0.720(12) 1 calc R U P A 1
H11C H 0.2409 0.1258 0.8976 0.115 Uiso 0.720(12) 1 calc R U P A 1
C12 C 0.1056(8) 0.1070(5) 0.4793(14) 0.081(3) Uani 0.720(12) 1 d . . P A 1
H12A H 0.0723 0.1324 0.3789 0.121 Uiso 0.720(12) 1 calc R U P A 1
H12B H 0.1544 0.0841 0.4778 0.121 Uiso 0.720(12) 1 calc R U P A 1
H12C H 0.0582 0.0813 0.4765 0.121 Uiso 0.720(12) 1 calc R U P A 1
C10B C 0.2608 0.1763 0.7745 0.056 Uiso 0.2796 1 d D . P A 2
H10C H 0.2867 0.1658 0.8946 0.067 Uiso 0.2796 1 d . U P A 2
H10D H 0.3073 0.1623 0.7487 0.067 Uiso 0.2796 1 d . U P A 2
C11B C 0.1697 0.0882 0.7470 0.061 Uiso 0.2796 1 d D . P A 2
H11D H 0.1816 0.0980 0.8582 0.091 Uiso 0.2796 1 d . U P A 2
H11E H 0.1109 0.0647 0.6810 0.091 Uiso 0.2796 1 d . U P A 2
H11F H 0.2252 0.0666 0.7651 0.091 Uiso 0.2796 1 d . U P A 2
C12B C 0.1389 0.1390 0.4874 0.069 Uiso 0.2796 1 d . . P A 2
H12D H 0.1318 0.1774 0.4383 0.104 Uiso 0.2796 1 d . U P A 2
H12E H 0.1934 0.1189 0.4969 0.104 Uiso 0.2796 1 d . U P A 2
H12F H 0.0790 0.1170 0.4128 0.104 Uiso 0.2796 1 d . U P A 2
Cl1 Cl 0.0000 0.28295(10) 0.2500 0.0598(5) Uani 1 2 d S T P . .
O2 O -0.0225(3) 0.2469(2) 0.3494(7) 0.0830(15) Uani 1 1 d . . . . .
O3 O 0.0827(5) 0.3176(2) 0.3669(8) 0.0989(19) Uani 1 1 d . . . . .

loop_
_atom_site_aniso_label
_atom_site_aniso_U_11
_atom_site_aniso_U_22
_atom_site_aniso_U_33
_atom_site_aniso_U_23
_atom_site_aniso_U_13
_atom_site_aniso_U_12
Cu 0.0365(3) 0.0407(3) 0.0485(4) -0.0039(3) 0.0237(3) -0.0007(3)
S1 0.0702(11) 0.0668(11) 0.1071(16) -0.0367(11) 0.0481(11) -0.0219(9)
C13 0.047(3) 0.040(3) 0.070(4) 0.003(3) 0.036(3) 0.005(2)
N3 0.051(3) 0.041(2) 0.070(4) -0.008(2) 0.033(3) -0.005(2)
O1 0.048(3) 0.036(2) 0.057(3) 0.000 0.033(3) 0.000
N1 0.041(2) 0.052(3) 0.054(3) -0.004(2) 0.029(2) -0.0014(19)
N2 0.050(3) 0.053(3) 0.063(3) -0.003(2) 0.035(3) 0.005(2)
C1 0.039(4) 0.041(4) 0.033(4) 0.000 0.015(3) 0.000
C2 0.038(3) 0.044(3) 0.047(3) 0.002(2) 0.021(2) -0.003(2)
C3 0.054(3) 0.046(3) 0.068(4) 0.007(3) 0.028(3) -0.004(3)
C4 0.059(5) 0.037(4) 0.071(6) 0.000 0.023(5) 0.000
C5 0.084(8) 0.051(6) 0.160(13) 0.000 0.045(8) 0.000
C8 0.044(3) 0.051(3) 0.050(3) -0.005(3) 0.024(3) -0.012(2)
C9 0.042(3) 0.080(5) 0.091(5) -0.020(4) 0.039(3) -0.009(3)
C10 0.062(5) 0.083(6) 0.081(7) 0.008(5) 0.052(6) 0.010(4)
C11 0.069(6) 0.074(6) 0.079(7) 0.009(5) 0.036(6) 0.027(5)
C12 0.080(6) 0.094(7) 0.072(7) -0.016(5) 0.044(5) 0.018(5)
Cl1 0.0516(12) 0.0635(12) 0.0651(14) 0.000 0.0335(11) 0.000
O2 0.065(3) 0.098(3) 0.085(4) 0.016(3) 0.043(3) -0.011(3)
O3 0.107(5) 0.101(4) 0.094(4) -0.025(3) 0.059(4) -0.048(4)

loop_
_atom_type_symbol
_atom_type_description
_atom_type_scat_dispersion_real
_atom_type_scat_dispersion_imag
_atom_type_scat_source
C C 0.0033 0.0016 'International Tables Vol C Tables 4.2.6.8 and 6.1.1.4'
H H 0.0000 0.0000 'International Tables Vol C Tables 4.2.6.8 and 6.1.1.4'
N N 0.0061 0.0033 'International Tables Vol C Tables 4.2.6.8 and 6.1.1.4'
O O 0.0106 0.0060 'International Tables Vol C Tables 4.2.6.8 and 6.1.1.4'
S S 0.1246 0.1234 'International Tables Vol C Tables 4.2.6.8 and 6.1.1.4'
Cl Cl 0.1484 0.1585 'International Tables Vol C Tables 4.2.6.8 and 6.1.1.4'
Cu Cu 0.3201 1.2651 'International Tables Vol C Tables 4.2.6.8 and 6.1.1.4'

loop_
_geom_angle_atom_site_label_1
_geom_angle_atom_site_label_2
_geom_angle_atom_site_label_3
_geom_angle
_geom_angle_site_symmetry_1
_geom_angle_site_symmetry_3
N3 Cu N1 171.4(2) . .
N3 Cu O1 91.10(16) . .
N1 Cu O1 89.02(15) . .
N3 Cu N2 97.54(19) . .
N1 Cu N2 84.49(19) . .
O1 Cu N2 163.73(15) . .
N3 C13 S1 178.7(6) . .
C13 N3 Cu 158.3(5) . .
C1 O1 Cu 125.38(11) . 2_556
C1 O1 Cu 125.38(11) . .
Cu O1 Cu 109.2(2) 2_556 .
C8 N1 C9 118.8(5) . .
C8 N1 Cu 124.9(4) . .
C9 N1 Cu 114.6(4) . .
C11 N2 C10 116.2(7) . .
C12B N2 C11B 117.6(3) . .
C11 N2 C12 106.5(7) . .
C10 N2 C12 104.6(7) . .
C12B N2 C10B 109.3(3) . .
C11B N2 C10B 102.0(3) . .
C12B N2 Cu 115.6(3) . .
C11 N2 Cu 110.8(5) . .
C10 N2 Cu 105.0(4) . .
C11B N2 Cu 108.1(2) . .
C12 N2 Cu 113.7(5) . .
C10B N2 Cu 102.1(2) . .
O1 C1 C2 121.2(3) . .
O1 C1 C2 121.2(3) . 2_556
C2 C1 C2 117.7(6) . 2_556
C3 C2 C1 120.1(5) . .
C3 C2 C8 116.2(5) . .
C1 C2 C8 123.5(5) . .
C4 C3 C2 122.7(6) . .
C4 C3 H3 118.6 . .
C2 C3 H3 118.6 . .
C3 C4 C3 116.6(7) 2_556 .
C3 C4 C5 121.7(4) 2_556 .
C3 C4 C5 121.7(4) . .
C7 C5 C6 122.0(10) . .
C7 C5 C4 112.7(8) . .
C6 C5 C4 115.5(8) . .
C7 C5 H5 100.5 . .
C6 C5 H5 100.5 . .
C4 C5 H5 100.5 . .
C5 C6 H6A 109.5 . .
C5 C6 H6B 109.5 . .
H6A C6 H6B 109.5 . .
C5 C6 H6C 109.5 . .
H6A C6 H6C 109.5 . .
H6B C6 H6C 109.5 . .
C5 C7 H71 109.5 . .
C5 C7 H72 109.5 . .
H71 C7 H72 109.5 . .
C5 C7 H73 109.5 . .
H71 C7 H73 109.5 . .
H72 C7 H73 109.5 . .
N1 C8 C2 125.2(5) . .
N1 C8 H8 117.4 . .
C2 C8 H8 117.4 . .
C10B C9 N1 110.3(5) . .
N1 C9 C10 107.5(5) . .
N1 C9 H9A 110.2 . .
C10 C9 H9A 110.2 . .
N1 C9 H9B 110.2 . .
C10 C9 H9B 110.2 . .
H9A C9 H9B 108.5 . .
C10B C9 H9C 109.6 . .
N1 C9 H9C 109.6 . .
C10B C9 H9D 109.6 . .
N1 C9 H9D 109.6 . .
H9C C9 H9D 108.1 . .
N2 C10 C9 110.4(7) . .
N2 C10 H10A 109.6 . .
C9 C10 H10A 109.6 . .
N2 C10 H10B 109.6 . .
C9 C10 H10B 109.6 . .
H10A C10 H10B 108.1 . .
N2 C11 H11A 109.5 . .
N2 C11 H11B 109.5 . .
H11A C11 H11B 109.5 . .
N2 C11 H11C 109.5 . .
H11A C11 H11C 109.5 . .
H11B C11 H11C 109.5 . .
N2 C12 H12A 109.5 . .
N2 C12 H12B 109.5 . .
H12A C12 H12B 109.5 . .
N2 C12 H12C 109.5 . .
H12A C12 H12C 109.5 . .
H12B C12 H12C 109.5 . .
C9 C10B N2 112.2(3) . .
C9 C10B H10C 109.7 . .
N2 C10B H10C 109.1 . .
C9 C10B H10D 108.7 . .
N2 C10B H10D 109.1 . .
H10C C10B H10D 107.9 . .
N2 C11B H11D 109.4 . .
N2 C11B H11E 109.7 . .
H11D C11B H11E 109.5 . .
N2 C11B H11F 109.3 . .
H11D C11B H11F 109.5 . .
H11E C11B H11F 109.5 . .
N2 C12B H12D 109.5 . .
N2 C12B H12E 109.3 . .
H12D C12B H12E 109.5 . .
N2 C12B H12F 109.7 . .
H12D C12B H12F 109.5 . .
H12E C12B H12F 109.5 . .
O3 Cl1 O3 111.6(5) 2 .
O3 Cl1 O2 109.4(3) 2 .
O3 Cl1 O2 108.2(3) . .
O3 Cl1 O2 108.2(3) 2 2
O3 Cl1 O2 109.4(3) . 2
O2 Cl1 O2 109.9(5) . 2

loop_
_geom_bond_atom_site_label_1
_geom_bond_atom_site_label_2
_geom_bond_distance
_geom_bond_site_symmetry_2
Cu N3 1.907(4) .
Cu N1 1.924(4) .
Cu O1 1.978(3) .
Cu N2 2.041(5) .
S1 C13 1.606(6) .
C13 N3 1.146(7) .
O1 C1 1.306(8) .
O1 Cu 1.977(3) 2_556
N1 C8 1.278(6) .
N1 C9 1.464(7) .
N2 C12B 1.342(5) .
N2 C11 1.418(10) .
N2 C10 1.475(9) .
N2 C11B 1.517(5) .
N2 C12 1.537(11) .
N2 C10B 1.596(5) .
C1 C2 1.411(6) .
C1 C2 1.411(6) 2_556
C2 C3 1.397(7) .
C2 C8 1.438(7) .
C3 C4 1.390(7) .
C3 H3 0.9300 .
C4 C3 1.390(7) 2_556
C4 C5 1.529(13) .
C5 C7 1.414(16) .
C5 C6 1.446(14) .
C5 H5 0.9800 .
C6 H6A 0.9600 .
C6 H6B 0.9600 .
C6 H6C 0.9600 .
C7 H71 0.9600 .
C7 H72 0.9600 .
C7 H73 0.9600 .
C8 H8 0.9300 .
C9 C10B 1.338(7) .
C9 C10 1.496(11) .
C9 H9A 0.9700 .
C9 H9B 0.9700 .
C9 H9C 0.9700 .
C9 H9D 0.9700 .
C10 H10A 0.9700 .
C10 H10B 0.9700 .
C11 H11A 0.9600 .
C11 H11B 0.9600 .
C11 H11C 0.9600 .
C12 H12A 0.9600 .
C12 H12B 0.9600 .
C12 H12C 0.9600 .
C10B H10C 0.9700 .
C10B H10D 0.9700 .
C11B H11D 0.9600 .
C11B H11E 0.9600 .
C11B H11F 0.9600 .
C12B H12D 0.9600 .
C12B H12E 0.9600 .
C12B H12F 0.9600 .
Cl1 O3 1.401(5) 2
Cl1 O3 1.401(5) .
Cl1 O2 1.427(5) .
Cl1 O2 1.427(5) 2

loop_
_geom_torsion_atom_site_label_1
_geom_torsion_atom_site_label_2
_geom_torsion_atom_site_label_3
_geom_torsion_atom_site_label_4
_geom_torsion
_geom_torsion_site_symmetry_1
_geom_torsion_site_symmetry_4
Cu O1 C1 C2 156.7(2) 2_556 .
Cu O1 C1 C2 -23.3(3) . .
Cu O1 C1 C2 -23.3(2) 2_556 2_556
Cu O1 C1 C2 156.7(2) . 2_556
O1 C1 C2 C3 -179.5(4) . .
C2 C1 C2 C3 0.5(4) 2_556 .
O1 C1 C2 C8 -3.6(6) . .
C2 C1 C2 C8 176.4(6) 2_556 .
C1 C2 C3 C4 -1.1(8) . .
C8 C2 C3 C4 -177.3(5) . .
C2 C3 C4 C3 0.6(4) . 2_556
C2 C3 C4 C5 -179.4(4) . .
C3 C4 C5 C7 126.4(9) 2_556 .
C3 C4 C5 C7 -53.6(9) . .
C3 C4 C5 C6 -20.5(11) 2_556 .
C3 C4 C5 C6 159.5(11) . .
C9 N1 C8 C2 -179.1(6) . .
Cu N1 C8 C2 16.5(8) . .
C3 C2 C8 N1 -176.4(6) . .
C1 C2 C8 N1 7.6(9) . .
C8 N1 C9 C10B 169.7(5) . .
Cu N1 C9 C10B -24.4(7) . .
C8 N1 C9 C10 -141.9(6) . .
Cu N1 C9 C10 24.1(8) . .
C11 N2 C10 C9 -79.8(9) . .
C12 N2 C10 C9 163.1(7) . .
Cu N2 C10 C9 43.0(7) . .
N1 C9 C10 N2 -44.6(9) . .
N1 C9 C10B N2 43.2(7) . .
C12B N2 C10B C9 82.0(5) . .
C11B N2 C10B C9 -152.7(4) . .
Cu N2 C10B C9 -41.0(4) . .
